data_2231661
loop_
_publ_author_name
'Karthikeyan, S.'
'Sethusankar, K.'
'Rajeswaran, Ganesan Gobi'
'Mohanakrishnan, Arasambattu K.'

_publ_section_title
;
 3,4-Dibromo-2,5-bis[(diethoxyphosphoryl)methyl]-1-phenylsulfonyl-1<i>H</i>-pyrrole
;
_journal_coeditor_code PV2427
_journal_issue 9
_journal_name_full 'Acta Crystallographica Section E'
_journal_page_first o2212
_journal_page_last o2213
_journal_paper_doi 10.1107/S1600536811030273
_journal_volume 67
_journal_year 2011
_chemical_formula_iupac 'C20 H29 Br2 N O8 P2 S'
_chemical_formula_moiety 'C20 H29 Br2 N O8 P2 S'
_chemical_formula_sum 'C20 H29 Br2 N O8 P2 S'
_chemical_formula_weight 665.26
_chemical_name_common
;
3,4-Dibromo-2,5-bis[(diethoxyphosphoryl)methyl]-1-phenylsulfonyl-
1<i>H</i>-pyrrole
;
_chemical_name_systematic
;
diethyl {[1-(benzenesulfonyl)-3,4-dibromo-5-
[(diethoxyphosphoryl)methyl]-1<i>H</i>-pyrrol-2-yl]methyl}phosphonate
;
_space_group_IT_number 14
_symmetry_cell_setting monoclinic
_symmetry_space_group_name_Hall '-P 2yn'
_symmetry_space_group_name_H-M 'P 1 21/n 1'
_atom_sites_solution_hydrogens geom
_atom_sites_solution_primary direct
_atom_sites_solution_secondary difmap
_audit_creation_method SHELXL-97
_cell_angle_alpha 90.00
_cell_angle_beta 95.5060(10)
_cell_angle_gamma 90.00
_cell_formula_units_Z 4
_cell_length_a 9.6524(2)
_cell_length_b 17.5137(5)
_cell_length_c 15.8965(4)
_cell_measurement_reflns_used 8138
_cell_measurement_temperature 293(2)
_cell_measurement_theta_max 30.52
_cell_measurement_theta_min 2.33
_cell_volume 2674.89(12)
_computing_cell_refinement 'SAINT (Bruker, 2004)'
_computing_data_collection 'APEX2 (Bruker, 2004)'
_computing_data_reduction 'SAINT (Bruker, 2004)'
_computing_molecular_graphics 'ORTEP-3 (Farrugia, 1997)'
_computing_publication_material 'SHELXL97 (Sheldrick, 2008) and PLATON (Spek, 2009)'
_computing_structure_refinement 'SHELXL97 (Sheldrick, 2008)'
_computing_structure_solution 'SHELXS97 (Sheldrick, 2008)'
_diffrn_ambient_temperature 293(2)
_diffrn_measured_fraction_theta_full 0.995
_diffrn_measured_fraction_theta_max 0.995
_diffrn_measurement_device_type 'Bruker Kappa APEXII CCD'
_diffrn_measurement_method \w
_diffrn_radiation_monochromator graphite
_diffrn_radiation_source 'fine-focus sealed tube'
_diffrn_radiation_type MoK\a
_diffrn_radiation_wavelength 0.71073
_diffrn_reflns_av_R_equivalents 0.0390
_diffrn_reflns_av_sigmaI/netI 0.0468
_diffrn_reflns_limit_h_max 13
_diffrn_reflns_limit_h_min -13
_diffrn_reflns_limit_k_max 24
_diffrn_reflns_limit_k_min -24
_diffrn_reflns_limit_l_max 22
_diffrn_reflns_limit_l_min -22
_diffrn_reflns_number 34672
_diffrn_reflns_theta_full 30.52
_diffrn_reflns_theta_max 30.52
_diffrn_reflns_theta_min 2.33
_diffrn_standards_number 0
_exptl_absorpt_coefficient_mu 3.272
_exptl_absorpt_correction_T_max 0.5607
_exptl_absorpt_correction_T_min 0.4402
_exptl_absorpt_correction_type multi-scan
_exptl_absorpt_process_details '(SADABS; Sheldrick, 1996)'
_exptl_crystal_colour colourless
_exptl_crystal_density_diffrn 1.652
_exptl_crystal_density_method 'not measured'
_exptl_crystal_description block
_exptl_crystal_F_000 1344
_exptl_crystal_size_max 0.30
_exptl_crystal_size_mid 0.25
_exptl_crystal_size_min 0.20
_refine_diff_density_max 0.790
_refine_diff_density_min -0.763
_refine_ls_extinction_method none
_refine_ls_goodness_of_fit_ref 0.999
_refine_ls_hydrogen_treatment constr
_refine_ls_matrix_type full
_refine_ls_number_parameters 355
_refine_ls_number_reflns 8138
_refine_ls_number_restraints 20
_refine_ls_restrained_S_all 1.005
_refine_ls_R_factor_all 0.0967
_refine_ls_R_factor_gt 0.0448
_refine_ls_shift/su_max 0.002
_refine_ls_shift/su_mean 0.000
_refine_ls_structure_factor_coef Fsqd
_refine_ls_weighting_details 'calc w=1/[\s^2^(Fo^2^)+(0.0558P)^2^+1.4803P] where P=(Fo^2^+2Fc^2^)/3'
_refine_ls_weighting_scheme calc
_refine_ls_wR_factor_gt 0.1018
_refine_ls_wR_factor_ref 0.1209
_reflns_number_gt 4819
_reflns_number_total 8138
_reflns_threshold_expression I>2\s(I)
_cod_data_source_file pv2427.cif
_cod_data_source_block I
_cod_original_sg_symbol_H-M 'P 21/n'
_cod_database_code 2231661
_cod_database_fobs_code 2231661

loop_
_symmetry_equiv_pos_as_xyz
'x, y, z'
'-x+1/2, y+1/2, -z+1/2'
'-x, -y, -z'
'x-1/2, -y-1/2, z-1/2'

loop_
_atom_site_type_symbol
_atom_site_label
_atom_site_fract_x
_atom_site_fract_y
_atom_site_fract_z
_atom_site_U_iso_or_equiv
_atom_site_adp_type
_atom_site_calc_flag
_atom_site_refinement_flags
_atom_site_occupancy
_atom_site_symmetry_multiplicity
_atom_site_disorder_assembly
_atom_site_disorder_group
C C5 0.0820(3) 0.13111(17) 0.74030(19) 0.0400(7) Uani d . 1 1 A .
H H5A 0.0917 0.0934 0.6965 0.048 Uiso calc R 1 1 . .
H H5B -0.0043 0.1585 0.7257 0.048 Uiso calc R 1 1 . .
C C6 0.2004(3) 0.18591(16) 0.74214(17) 0.0335(6) Uani d . 1 1 . .
C C7 0.3347(3) 0.16883(16) 0.73313(17) 0.0357(6) Uani d . 1 1 . .
C C8 0.4160(3) 0.23518(17) 0.74534(18) 0.0359(6) Uani d . 1 1 . .
C C9 0.3326(3) 0.29465(16) 0.76079(17) 0.0337(6) Uani d . 1 1 . .
C C10 0.3748(3) 0.37604(17) 0.77607(18) 0.0372(6) Uani d . 1 1 B .
H H10A 0.2975 0.4082 0.7546 0.045 Uiso calc R 1 1 . .
H H10B 0.4514 0.3869 0.7426 0.045 Uiso calc R 1 1 . .
C C15 0.0367(3) 0.33865(18) 0.6355(2) 0.0452(7) Uani d . 1 1 . .
C C16 0.1028(4) 0.4005(2) 0.6062(2) 0.0591(9) Uani d . 1 1 . .
H H16 0.1580 0.4316 0.6432 0.071 Uiso calc R 1 1 . .
C C17 0.0868(5) 0.4165(3) 0.5209(3) 0.0812(13) Uani d . 1 1 . .
H H17 0.1331 0.4580 0.5000 0.097 Uiso calc R 1 1 . .
C C18 0.0039(7) 0.3722(3) 0.4671(3) 0.0974(18) Uani d . 1 1 . .
H H18 -0.0063 0.3835 0.4097 0.117 Uiso calc R 1 1 . .
C C19 -0.0652(7) 0.3108(3) 0.4970(3) 0.106(2) Uani d . 1 1 . .
H H19 -0.1228 0.2811 0.4599 0.127 Uiso calc R 1 1 . .
C C20 -0.0490(5) 0.2931(2) 0.5821(3) 0.0767(13) Uani d . 1 1 . .
H H20 -0.0948 0.2515 0.6029 0.092 Uiso calc R 1 1 . .
N N1 0.1966(2) 0.26458(13) 0.76122(15) 0.0329(5) Uani d . 1 1 . .
O O1 -0.0609(2) 0.27254(14) 0.76316(18) 0.0588(6) Uani d . 1 1 . .
O O2 0.0806(2) 0.38764(13) 0.78932(14) 0.0492(5) Uani d . 1 1 . .
O O3 0.2002(3) 0.04497(19) 0.8743(2) 0.0855(9) Uani d . 1 1 A .
O O6 0.4468(3) 0.48635(13) 0.89029(15) 0.0642(7) Uani d . 1 1 B .
P P1 0.07187(10) 0.08262(5) 0.83967(6) 0.0522(2) Uani d D 1 1 . .
P P2 0.42646(9) 0.40435(5) 0.88263(5) 0.0430(2) Uani d D 1 1 . .
S S1 0.05156(8) 0.31902(4) 0.74386(5) 0.03984(18) Uani d . 1 1 . .
Br Br1 0.40069(4) 0.071636(19) 0.71196(2) 0.05379(12) Uani d . 1 1 . .
Br Br2 0.60841(3) 0.23995(2) 0.74283(3) 0.05732(12) Uani d . 1 1 . .
O O5 -0.0926(10) 0.0770(13) 0.8306(16) 0.0668(9) Uani d PD 0.121(5) 1 A 1
C C1 -0.248(5) -0.029(3) 0.741(3) 0.124(3) Uani d PD 0.121(5) 1 A 1
H H1A -0.3481 -0.0284 0.7344 0.186 Uiso calc PR 0.121(5) 1 A 1
H H1B -0.2161 -0.0809 0.7469 0.186 Uiso calc PR 0.121(5) 1 A 1
H H1C -0.2134 -0.0066 0.6921 0.186 Uiso calc PR 0.121(5) 1 A 1
C C2 -0.195(5) 0.017(3) 0.820(4) 0.098(2) Uani d PD 0.121(5) 1 A 1
H H2A -0.2785 0.0386 0.8403 0.117 Uiso calc PR 0.121(5) 1 A 1
H H2B -0.1631 -0.0216 0.8616 0.117 Uiso calc PR 0.121(5) 1 A 1
O O5' -0.0402(3) 0.01914(17) 0.8237(2) 0.0668(9) Uani d PD 0.879(5) 1 A 2
C C1' -0.2651(6) -0.0326(4) 0.8086(7) 0.124(3) Uani d PD 0.879(5) 1 A 2
H H1'1 -0.2206 -0.0769 0.7880 0.186 Uiso calc PR 0.879(5) 1 A 2
H H1'2 -0.3563 -0.0272 0.7794 0.186 Uiso calc PR 0.879(5) 1 A 2
H H1'3 -0.2727 -0.0381 0.8681 0.186 Uiso calc PR 0.879(5) 1 A 2
C C2' -0.1804(6) 0.0369(4) 0.7937(5) 0.098(2) Uani d PD 0.879(5) 1 A 2
H H2'1 -0.1871 0.0491 0.7339 0.117 Uiso calc PR 0.879(5) 1 A 2
H H2'2 -0.2131 0.0803 0.8240 0.117 Uiso calc PR 0.879(5) 1 A 2
O O4 0.009(5) 0.1382(13) 0.9016(12) 0.078(4) Uani d PD 0.411(10) 1 A 1
C C4 -0.007(3) 0.1903(13) 1.0324(17) 0.173(7) Uani d PD 0.411(10) 1 A 1
H H4A 0.0866 0.2090 1.0441 0.260 Uiso calc PR 0.411(10) 1 A 1
H H4B -0.0482 0.1842 1.0845 0.260 Uiso calc PR 0.411(10) 1 A 1
H H4C -0.0603 0.2260 0.9970 0.260 Uiso calc PR 0.411(10) 1 A 1
C C3 -0.004(2) 0.1141(11) 0.9879(11) 0.125(4) Uani d PD 0.411(10) 1 A 1
H H3A 0.0749 0.0835 1.0101 0.150 Uiso calc PR 0.411(10) 1 A 1
H H3B -0.0892 0.0857 0.9923 0.150 Uiso calc PR 0.411(10) 1 A 1
O O4' 0.028(3) 0.1505(8) 0.8938(8) 0.078(4) Uani d PD 0.589(10) 1 A 2
C C3' 0.0613(13) 0.1538(9) 0.9850(7) 0.125(4) Uani d PD 0.589(10) 1 A 2
H H3'1 0.1069 0.2019 0.9999 0.150 Uiso calc PR 0.589(10) 1 A 2
H H3'2 0.1257 0.1130 1.0025 0.150 Uiso calc PR 0.589(10) 1 A 2
C C4' -0.0661(17) 0.1464(14) 1.0318(11) 0.173(7) Uani d PD 0.589(10) 1 A 2
H H4'1 -0.1202 0.1035 1.0101 0.260 Uiso calc PR 0.589(10) 1 A 2
H H4'2 -0.1208 0.1921 1.0242 0.260 Uiso calc PR 0.589(10) 1 A 2
H H4'3 -0.0386 0.1389 1.0908 0.260 Uiso calc PR 0.589(10) 1 A 2
O O8 0.318(2) 0.3710(6) 0.9390(13) 0.0637(10) Uani d PD 0.719(8) 1 B 1
C C13 0.2084(9) 0.4151(5) 0.9727(4) 0.078(2) Uani d PD 0.719(8) 1 B 1
H H13A 0.1178 0.3962 0.9503 0.094 Uiso calc PR 0.719(8) 1 B 1
H H13B 0.2155 0.4684 0.9569 0.094 Uiso calc PR 0.719(8) 1 B 1
C C14 0.2251(11) 0.4074(6) 1.0654(4) 0.115(3) Uani d PD 0.719(8) 1 B 1
H H14A 0.2137 0.3548 1.0804 0.173 Uiso calc PR 0.719(8) 1 B 1
H H14B 0.1561 0.4378 1.0894 0.173 Uiso calc PR 0.719(8) 1 B 1
H H14C 0.3162 0.4244 1.0868 0.173 Uiso calc PR 0.719(8) 1 B 1
O O8' 0.322(6) 0.3676(15) 0.940(3) 0.0637(10) Uani d PD 0.281(8) 1 B 2
C C13' 0.278(2) 0.4208(13) 1.0017(14) 0.078(2) Uani d PD 0.281(8) 1 B 2
H H13C 0.2589 0.4709 0.9772 0.094 Uiso calc PR 0.281(8) 1 B 2
H H13D 0.3467 0.4254 1.0499 0.094 Uiso calc PR 0.281(8) 1 B 2
C C14' 0.145(2) 0.3836(16) 1.0264(14) 0.115(3) Uani d PD 0.281(8) 1 B 2
H H14D 0.0802 0.4224 1.0392 0.173 Uiso calc PR 0.281(8) 1 B 2
H H14E 0.1668 0.3519 1.0752 0.173 Uiso calc PR 0.281(8) 1 B 2
H H14F 0.1048 0.3529 0.9803 0.173 Uiso calc PR 0.281(8) 1 B 2
O O7 0.5503(12) 0.3488(9) 0.9077(17) 0.054(3) Uani d PD 0.609(13) 1 B 1
C C12 0.7959(11) 0.3707(10) 0.9575(9) 0.120(4) Uani d PD 0.609(13) 1 B 1
H H12A 0.8302 0.3249 0.9335 0.180 Uiso calc PR 0.609(13) 1 B 1
H H12B 0.8557 0.3845 1.0069 0.180 Uiso calc PR 0.609(13) 1 B 1
H H12C 0.7943 0.4112 0.9168 0.180 Uiso calc PR 0.609(13) 1 B 1
C C11 0.6496(16) 0.3569(8) 0.9817(15) 0.079(3) Uani d PD 0.609(13) 1 B 1
H H11A 0.6488 0.3110 1.0158 0.095 Uiso calc PR 0.609(13) 1 B 1
H H11B 0.6221 0.3994 1.0156 0.095 Uiso calc PR 0.609(13) 1 B 1
O O7' 0.569(2) 0.3624(16) 0.900(3) 0.054(3) Uani d PD 0.391(13) 1 B 2
C C11' 0.648(3) 0.3788(13) 0.980(2) 0.079(3) Uani d PD 0.391(13) 1 B 2
H H11C 0.5906 0.3750 1.0269 0.095 Uiso calc PR 0.391(13) 1 B 2
H H11D 0.6889 0.4295 0.9803 0.095 Uiso calc PR 0.391(13) 1 B 2
C C12' 0.7607(19) 0.3174(15) 0.9864(14) 0.120(4) Uani d PD 0.391(13) 1 B 2
H H12D 0.7218 0.2700 1.0031 0.180 Uiso calc PR 0.391(13) 1 B 2
H H12E 0.8352 0.3323 1.0275 0.180 Uiso calc PR 0.391(13) 1 B 2
H H12F 0.7959 0.3114 0.9323 0.180 Uiso calc PR 0.391(13) 1 B 2

loop_
_atom_site_aniso_label
_atom_site_aniso_U_11
_atom_site_aniso_U_22
_atom_site_aniso_U_33
_atom_site_aniso_U_12
_atom_site_aniso_U_13
_atom_site_aniso_U_23
C5 0.0387(16) 0.0307(15) 0.0499(17) -0.0039(12) -0.0003(13) -0.0013(13)
C6 0.0332(14) 0.0281(14) 0.0393(15) 0.0000(11) 0.0035(11) -0.0014(11)
C7 0.0373(15) 0.0300(14) 0.0400(15) 0.0027(12) 0.0052(12) -0.0054(12)
C8 0.0257(13) 0.0400(16) 0.0430(15) -0.0003(12) 0.0082(11) -0.0025(13)
C9 0.0332(14) 0.0296(14) 0.0384(15) -0.0031(12) 0.0031(11) -0.0008(11)
C10 0.0357(15) 0.0328(15) 0.0423(16) -0.0052(12) -0.0002(12) 0.0007(12)
C15 0.0425(17) 0.0370(17) 0.0534(18) 0.0123(14) -0.0096(14) -0.0056(14)
C16 0.059(2) 0.061(2) 0.055(2) -0.0022(19) -0.0081(17) 0.0075(18)
C17 0.090(3) 0.087(3) 0.063(3) 0.004(3) -0.006(2) 0.017(2)
C18 0.151(5) 0.077(3) 0.057(3) 0.033(4) -0.025(3) -0.001(2)
C19 0.158(6) 0.071(3) 0.075(3) 0.020(3) -0.058(3) -0.020(3)
C20 0.094(3) 0.042(2) 0.086(3) -0.001(2) -0.029(2) -0.006(2)
N1 0.0310(11) 0.0248(11) 0.0426(13) 0.0023(9) 0.0013(10) -0.0015(10)
O1 0.0335(11) 0.0501(14) 0.0946(19) 0.0041(10) 0.0150(12) 0.0046(13)
O2 0.0519(13) 0.0376(12) 0.0579(14) 0.0112(10) 0.0040(11) -0.0096(10)
O3 0.079(2) 0.086(2) 0.091(2) 0.0235(17) 0.0097(17) 0.0353(18)
O6 0.098(2) 0.0348(13) 0.0568(14) -0.0080(13) -0.0081(14) -0.0076(11)
P1 0.0545(5) 0.0449(5) 0.0587(5) -0.0079(4) 0.0124(4) 0.0034(4)
P2 0.0529(5) 0.0307(4) 0.0442(4) -0.0004(4) -0.0008(4) -0.0029(3)
S1 0.0312(4) 0.0324(4) 0.0559(4) 0.0053(3) 0.0039(3) -0.0020(3)
Br1 0.0543(2) 0.03644(18) 0.0716(2) 0.01011(15) 0.01144(17) -0.01260(15)
Br2 0.03251(17) 0.0609(2) 0.0805(3) -0.00089(15) 0.01528(16) -0.01378(18)
O5 0.0502(17) 0.0469(18) 0.105(2) -0.0058(13) 0.0133(16) 0.0164(16)
C1 0.058(3) 0.078(4) 0.233(10) -0.026(3) -0.005(5) 0.030(6)
C2 0.052(3) 0.081(4) 0.158(7) 0.003(3) 0.001(4) 0.042(4)
O5' 0.0502(17) 0.0469(18) 0.105(2) -0.0058(13) 0.0133(16) 0.0164(16)
C1' 0.058(3) 0.078(4) 0.233(10) -0.026(3) -0.005(5) 0.030(6)
C2' 0.052(3) 0.081(4) 0.158(7) 0.003(3) 0.001(4) 0.042(4)
O4 0.118(8) 0.067(5) 0.053(3) 0.015(6) 0.031(3) 0.006(3)
C4 0.176(17) 0.26(2) 0.088(5) -0.056(11) 0.057(9) -0.045(12)
C3 0.134(11) 0.149(13) 0.093(5) -0.023(7) 0.014(7) -0.046(7)
O4' 0.118(8) 0.067(5) 0.053(3) 0.015(6) 0.031(3) 0.006(3)
C3' 0.134(11) 0.149(13) 0.093(5) -0.023(7) 0.014(7) -0.046(7)
C4' 0.176(17) 0.26(2) 0.088(5) -0.056(11) 0.057(9) -0.045(12)
O8 0.083(2) 0.0512(18) 0.0605(15) 0.0023(17) 0.0247(16) 0.0014(15)
C13 0.075(5) 0.096(4) 0.066(4) 0.012(5) 0.020(3) -0.005(4)
C14 0.125(8) 0.159(8) 0.065(5) 0.005(6) 0.026(4) 0.001(5)
O8' 0.083(2) 0.0512(18) 0.0605(15) 0.0023(17) 0.0247(16) 0.0014(15)
C13' 0.075(5) 0.096(4) 0.066(4) 0.012(5) 0.020(3) -0.005(4)
C14' 0.125(8) 0.159(8) 0.065(5) 0.005(6) 0.026(4) 0.001(5)
O7 0.053(3) 0.047(6) 0.057(4) 0.001(4) -0.015(4) -0.008(4)
C12 0.067(6) 0.157(13) 0.130(9) 0.014(7) -0.024(5) -0.033(9)
C11 0.089(4) 0.058(8) 0.084(3) 0.011(5) -0.028(3) -0.021(7)
O7' 0.053(3) 0.047(6) 0.057(4) 0.001(4) -0.015(4) -0.008(4)
C11' 0.089(4) 0.058(8) 0.084(3) 0.011(5) -0.028(3) -0.021(7)
C12' 0.067(6) 0.157(13) 0.130(9) 0.014(7) -0.024(5) -0.033(9)

loop_
_atom_type_symbol
_atom_type_description
_atom_type_scat_dispersion_real
_atom_type_scat_dispersion_imag
_atom_type_scat_source
C C 0.0033 0.0016 'International Tables Vol C Tables 4.2.6.8 and 6.1.1.4'
H H 0.0000 0.0000 'International Tables Vol C Tables 4.2.6.8 and 6.1.1.4'
N N 0.0061 0.0033 'International Tables Vol C Tables 4.2.6.8 and 6.1.1.4'
O O 0.0106 0.0060 'International Tables Vol C Tables 4.2.6.8 and 6.1.1.4'
P P 0.1023 0.0942 'International Tables Vol C Tables 4.2.6.8 and 6.1.1.4'
S S 0.1246 0.1234 'International Tables Vol C Tables 4.2.6.8 and 6.1.1.4'
Br Br -0.2901 2.4595 'International Tables Vol C Tables 4.2.6.8 and 6.1.1.4'

loop_
_geom_angle_atom_site_label_1
_geom_angle_atom_site_label_2
_geom_angle_atom_site_label_3
_geom_angle
C6 C5 P1 113.1(2)
C6 C5 H5A 109.0
P1 C5 H5A 109.0
C6 C5 H5B 109.0
P1 C5 H5B 109.0
H5A C5 H5B 107.8
C7 C6 N1 106.5(2)
C7 C6 C5 126.7(3)
N1 C6 C5 126.6(2)
C6 C7 C8 109.3(2)
C6 C7 Br1 124.8(2)
C8 C7 Br1 125.8(2)
C9 C8 C7 109.1(2)
C9 C8 Br2 125.5(2)
C7 C8 Br2 125.4(2)
C8 C9 N1 106.4(2)
C8 C9 C10 127.3(3)
N1 C9 C10 126.3(3)
C9 C10 P2 117.7(2)
C9 C10 H10A 107.9
P2 C10 H10A 107.9
C9 C10 H10B 107.9
P2 C10 H10B 107.9
H10A C10 H10B 107.2
C16 C15 C20 121.4(4)
C16 C15 S1 119.8(3)
C20 C15 S1 118.7(3)
C15 C16 C17 119.1(4)
C15 C16 H16 120.5
C17 C16 H16 120.5
C18 C17 C16 120.4(5)
C18 C17 H17 119.8
C16 C17 H17 119.8
C17 C18 C19 120.4(4)
C17 C18 H18 119.8
C19 C18 H18 119.8
C18 C19 C20 120.0(4)
C18 C19 H19 120.0
C20 C19 H19 120.0
C15 C20 C19 118.5(5)
C15 C20 H20 120.7
C19 C20 H20 120.7
C6 N1 C9 108.6(2)
C6 N1 S1 123.55(19)
C9 N1 S1 122.83(19)
O3 P1 O4 114.4(13)
O3 P1 O4' 113.7(10)
O3 P1 O5' 106.83(19)
O4 P1 O5' 104.2(17)
O4' P1 O5' 114.7(11)
O3 P1 O5 144.2(8)
O4 P1 O5 69(2)
O4' P1 O5 77.1(15)
O3 P1 C5 115.23(17)
O4 P1 C5 108.5(8)
O4' P1 C5 99.5(5)
O5' P1 C5 106.80(16)
O5 P1 C5 95.0(9)
O6 P2 O8' 116.7(9)
O6 P2 O8 114.5(4)
O6 P2 O7' 109.9(13)
O8' P2 O7' 108(3)
O8 P2 O7' 110.5(17)
O6 P2 O7 120.0(7)
O8' P2 O7 97(2)
O8 P2 O7 99.3(12)
O6 P2 C10 112.10(15)
O8' P2 C10 107(2)
O8 P2 C10 107.4(9)
O7' P2 C10 101.7(16)
O7 P2 C10 101.9(10)
O1 S1 O2 119.75(15)
O1 S1 N1 106.26(13)
O2 S1 N1 105.94(13)
O1 S1 C15 109.56(16)
O2 S1 C15 109.22(15)
N1 S1 C15 105.04(13)
C2 O5 P1 137(3)
C2 O5 O4 147(3)
P1 O5 O4 54.4(11)
O5 C2 C1 130(4)
O5 C2 H2A 104.8
C1 C2 H2A 104.8
O5 C2 H2B 104.8
C1 C2 H2B 104.8
H2A C2 H2B 105.8
C2' O5' P1 121.5(3)
C2' C1' H1'1 109.5
C2' C1' H1'2 109.5
H1'1 C1' H1'2 109.5
C2' C1' H1'3 109.5
H1'1 C1' H1'3 109.5
H1'2 C1' H1'3 109.5
O5' C2' C1' 106.6(5)
O5' C2' H2'1 110.4
C1' C2' H2'1 110.4
O5' C2' H2'2 110.4
C1' C2' H2'2 110.4
H2'1 C2' H2'2 108.6
C3 O4 P1 119.6(13)
C3 O4 O5 109(2)
P1 O4 O5 56.3(10)
O4 C3 C4 101.2(16)
O4 C3 H3A 111.5
C4 C3 H3A 111.5
O4 C3 H3B 111.5
C4 C3 H3B 111.5
H3A C3 H3B 109.3
C3' O4' P1 122.6(11)
O4' C3' C4' 112.3(14)
O4' C3' H3'1 109.1
C4' C3' H3'1 109.1
O4' C3' H3'2 109.1
C4' C3' H3'2 109.1
H3'1 C3' H3'2 107.9
C3' C4' H4'1 109.5
C3' C4' H4'2 109.5
H4'1 C4' H4'2 109.5
C3' C4' H4'3 109.5
H4'1 C4' H4'3 109.5
H4'2 C4' H4'3 109.5
C13 O8 P2 124.5(9)
O8 C13 C14 107.8(11)
O8 C13 H13A 110.1
C14 C13 H13A 110.1
O8 C13 H13B 110.1
C14 C13 H13B 110.1
H13A C13 H13B 108.5
C13' O8' P2 112.4(14)
O8' C13' C14' 102.2(17)
O8' C13' H13C 111.3
C14' C13' H13C 111.3
O8' C13' H13D 111.3
C14' C13' H13D 111.3
H13C C13' H13D 109.2
C13' C14' H14D 109.5
C13' C14' H14E 109.5
H14D C14' H14E 109.5
C13' C14' H14F 109.5
H14D C14' H14F 109.5
H14E C14' H14F 109.5
C11 O7 P2 125.1(15)
O7 C11 C12 111.6(13)
O7 C11 H11A 109.3
C12 C11 H11A 109.3
O7 C11 H11B 109.3
C12 C11 H11B 109.3
H11A C11 H11B 108.0
C11' O7' P2 117(2)
O7' C11' C12' 103.2(16)
O7' C11' H11C 111.1
C12' C11' H11C 111.1
O7' C11' H11D 111.1
C12' C11' H11D 111.1
H11C C11' H11D 109.1
C11' C12' H12D 109.5
C11' C12' H12E 109.5
H12D C12' H12E 109.5
C11' C12' H12F 109.5
H12D C12' H12F 109.5
H12E C12' H12F 109.5

loop_
_geom_bond_atom_site_label_1
_geom_bond_atom_site_label_2
_geom_bond_distance
C5 C6 1.491(4)
C5 P1 1.804(3)
C5 H5A 0.9700
C5 H5B 0.9700
C6 C7 1.351(4)
C6 N1 1.412(3)
C7 C8 1.405(4)
C7 Br1 1.860(3)
C8 C9 1.353(4)
C8 Br2 1.863(3)
C9 N1 1.415(4)
C9 C10 1.496(4)
C10 P2 1.789(3)
C10 H10A 0.9700
C10 H10B 0.9700
C15 C16 1.363(5)
C15 C20 1.381(5)
C15 S1 1.748(3)
C16 C17 1.379(6)
C16 H16 0.9300
C17 C18 1.357(7)
C17 H17 0.9300
C18 C19 1.374(8)
C18 H18 0.9300
C19 C20 1.382(7)
C19 H19 0.9300
C20 H20 0.9300
N1 S1 1.694(2)
O1 S1 1.414(3)
O2 S1 1.416(2)
O3 P1 1.463(3)
O6 P2 1.453(2)
P1 O4 1.548(7)
P1 O4' 1.549(6)
P1 O5' 1.555(3)
P1 O5 1.583(10)
P2 O8' 1.558(8)
P2 O8 1.558(4)
P2 O7' 1.561(7)
P2 O7 1.563(5)
O5 C2 1.447(10)
O5 O4 1.78(4)
C1 C2 1.539(10)
C1 H1A 0.9600
C1 H1B 0.9600
C1 H1C 0.9600
C2 H2A 0.9700
C2 H2B 0.9700
O5' C2' 1.425(6)
C1' C2' 1.497(6)
C1' H1'1 0.9600
C1' H1'2 0.9600
C1' H1'3 0.9600
C2' H2'1 0.9700
C2' H2'2 0.9700
O4 C3 1.453(10)
C4 C3 1.511(10)
C4 H4A 0.9600
C4 H4B 0.9600
C4 H4C 0.9600
C3 H3A 0.9700
C3 H3B 0.9700
O4' C3' 1.456(10)
C3' C4' 1.502(9)
C3' H3'1 0.9700
C3' H3'2 0.9700
C4' H4'1 0.9600
C4' H4'2 0.9600
C4' H4'3 0.9600
O8 C13 1.451(10)
C13 C14 1.473(7)
C13 H13A 0.9700
C13 H13B 0.9700
C14 H14A 0.9600
C14 H14B 0.9600
C14 H14C 0.9600
O8' C13' 1.450(10)
C13' C14' 1.519(10)
C13' H13C 0.9700
C13' H13D 0.9700
C14' H14D 0.9600
C14' H14E 0.9600
C14' H14F 0.9600
O7 C11 1.452(7)
C12 C11 1.518(10)
C12 H12A 0.9600
C12 H12B 0.9600
C12 H12C 0.9600
C11 H11A 0.9700
C11 H11B 0.9700
O7' C11' 1.448(9)
C11' C12' 1.524(10)
C11' H11C 0.9700
C11' H11D 0.9700
C12' H12D 0.9600
C12' H12E 0.9600
C12' H12F 0.9600

loop_
_geom_hbond_atom_site_label_D
_geom_hbond_atom_site_label_H
_geom_hbond_atom_site_label_A
_geom_hbond_site_symmetry_A
_geom_hbond_distance_DH
_geom_hbond_distance_HA
_geom_hbond_distance_DA
_geom_hbond_angle_DHA
C5 H5A O6 2_546 0.97 2.34 3.272(4) 162
C16 H16 O3 2_556 0.93 2.44 3.162(5) 134
C11 H11B O6 3_667 0.97 2.62 3.592(19) 178.6

loop_
_geom_torsion_atom_site_label_1
_geom_torsion_atom_site_label_2
_geom_torsion_atom_site_label_3
_geom_torsion_atom_site_label_4
_geom_torsion
P1 C5 C6 C7 81.3(3)
P1 C5 C6 N1 -92.5(3)
N1 C6 C7 C8 -0.5(3)
C5 C6 C7 C8 -175.4(3)
N1 C6 C7 Br1 177.33(19)
C5 C6 C7 Br1 2.5(4)
C6 C7 C8 C9 -1.0(3)
Br1 C7 C8 C9 -178.8(2)
C6 C7 C8 Br2 177.9(2)
Br1 C7 C8 Br2 0.0(4)
C7 C8 C9 N1 2.0(3)
Br2 C8 C9 N1 -176.8(2)
C7 C8 C9 C10 -179.0(3)
Br2 C8 C9 C10 2.2(4)
C8 C9 C10 P2 -89.0(3)
N1 C9 C10 P2 89.8(3)
C20 C15 C16 C17 -1.9(6)
S1 C15 C16 C17 -178.1(3)
C15 C16 C17 C18 1.4(7)
C16 C17 C18 C19 0.0(8)
C17 C18 C19 C20 -0.9(9)
C16 C15 C20 C19 1.0(6)
S1 C15 C20 C19 177.3(4)
C18 C19 C20 C15 0.4(8)
C7 C6 N1 C9 1.8(3)
C5 C6 N1 C9 176.6(3)
C7 C6 N1 S1 157.1(2)
C5 C6 N1 S1 -28.1(4)
C8 C9 N1 C6 -2.4(3)
C10 C9 N1 C6 178.6(3)
C8 C9 N1 S1 -157.9(2)
C10 C9 N1 S1 23.1(4)
C6 C5 P1 O3 -52.7(3)
C6 C5 P1 O4 77.1(18)
C6 C5 P1 O4' 69.2(12)
C6 C5 P1 O5' -171.2(2)
C6 C5 P1 O5 146.9(9)
C9 C10 P2 O6 -172.3(2)
C9 C10 P2 O8' -42.9(19)
C9 C10 P2 O8 -45.7(8)
C9 C10 P2 O7' 70.4(13)
C9 C10 P2 O7 58.1(8)
C6 N1 S1 O1 37.7(3)
C9 N1 S1 O1 -170.4(2)
C6 N1 S1 O2 166.1(2)
C9 N1 S1 O2 -42.0(3)
C6 N1 S1 C15 -78.4(3)
C9 N1 S1 C15 73.5(2)
C16 C15 S1 O1 158.4(3)
C20 C15 S1 O1 -17.9(3)
C16 C15 S1 O2 25.5(3)
C20 C15 S1 O2 -150.8(3)
C16 C15 S1 N1 -87.8(3)
C20 C15 S1 N1 95.9(3)
O3 P1 O5 C2 -35(5)
O4 P1 O5 C2 -138(4)
O4' P1 O5 C2 -148(4)
O5' P1 O5 C2 4(4)
C5 P1 O5 C2 114(4)
O3 P1 O5 O4 103.4(16)
O4' P1 O5 O4 -9.3(14)
O5' P1 O5 O4 142.6(16)
C5 P1 O5 O4 -107.9(10)
P1 O5 C2 C1 -78(7)
O4 O5 C2 C1 -172(4)
O3 P1 O5' C2' 176.9(5)
O4 P1 O5' C2' 55.5(11)
O4' P1 O5' C2' 50.0(8)
O5 P1 O5' C2' 19.6(14)
C5 P1 O5' C2' -59.3(5)
P1 O5' C2' C1' -164.6(5)
O3 P1 O4 C3 -47(4)
O4' P1 O4 C3 -136(13)
O5' P1 O4 C3 69(3)
O5 P1 O4 C3 95(3)
C5 P1 O4 C3 -177(3)
O3 P1 O4 O5 -141.4(10)
O4' P1 O4 O5 130(11)
O5' P1 O4 O5 -25.1(10)
C5 P1 O4 O5 88.4(11)
C2 O5 O4 C3 9(6)
P1 O5 O4 C3 -113.2(18)
C2 O5 O4 P1 123(6)
P1 O4 C3 C4 156(3)
O5 O4 C3 C4 -142.1(19)
O3 P1 O4' C3' -30(2)
O4 P1 O4' C3' 66(9)
O5' P1 O4' C3' 93(2)
O5 P1 O4' C3' 114(2)
C5 P1 O4' C3' -153(2)
P1 O4' C3' C4' -111(2)
O6 P2 O8 C13 22(2)
O8' P2 O8 C13 17E1(7)
O7' P2 O8 C13 147(2)
O7 P2 O8 C13 151(2)
C10 P2 O8 C13 -103.3(18)
P2 O8 C13 C14 -122.5(19)
O6 P2 O8' C13' -9(6)
O8 P2 O8' C13' -5E1(6)
O7' P2 O8' C13' 115(4)
O7 P2 O8' C13' 119(4)
C10 P2 O8' C13' -136(4)
P2 O8' C13' C14' 161(4)
O6 P2 O7 C11 42(2)
O8' P2 O7 C11 -84(2)
O8 P2 O7 C11 -83.4(18)
O7' P2 O7 C11 76(12)
C10 P2 O7 C11 166.5(16)
P2 O7 C11 C12 -116(2)
O6 P2 O7' C11' 55(3)
O8' P2 O7' C11' -73(3)
O8 P2 O7' C11' -72(3)
O7 P2 O7' C11' -94(13)
C10 P2 O7' C11' 174(2)
P2 O7' C11' C12' 168(3)
